data_2001442
loop_
_publ_author_name
'Yamanaka, M.'
'Ohba, S.'
'Tokii, T.'
'Jury, C. F.'
'Steward, O. W.'
'Kato, M.'

_publ_section_title
;
 Dimeric copper(II) triphenylacetate adducts with 4-picoline
;
_journal_issue 8
_journal_name_full 'Acta Crystallographica Section C'
_journal_page_first 1469
_journal_page_last 1473
_journal_paper_doi 10.1107/S010827019300126X
_journal_volume 49
_journal_year 1993
_chemical_formula_sum 'C104 H86 Cu2 N2 O8'
_chemical_formula_weight 1618.9
_space_group_IT_number 2
_space_group_name_Hall '-P 1'
_space_group_name_H-M_alt 'P -1'
_symmetry_cell_setting triclinic
_symmetry_space_group_name_Hall '-P 1'
_symmetry_space_group_name_H-M 'P -1'
_atom_type_scat_source IntTabIV
_cell_angle_alpha 103.75(2)
_cell_angle_beta 73.620(10)
_cell_angle_gamma 95.940(10)
_cell_formula_units_Z 2
_cell_length_a 15.569(2)
_cell_length_b 24.619(4)
_cell_length_c 12.005(3)
_cell_measurement_reflns_used 40
_cell_measurement_temperature 290
_cell_measurement_theta_max 15
_cell_measurement_theta_min 10
_cell_volume 4284.9(15)
_diffrn_measurement_device 'Rigaku AFC-5'
_diffrn_measurement_method \q-2\q
_diffrn_radiation_type MoK\a
_diffrn_radiation_wavelength 0.71073
_diffrn_reflns_av_R_equivalents 0.021
_diffrn_reflns_limit_h_max 14
_diffrn_reflns_limit_h_min -14
_diffrn_reflns_limit_k_max 23
_diffrn_reflns_limit_k_min -23
_diffrn_reflns_limit_l_max 11
_diffrn_reflns_limit_l_min 0
_diffrn_reflns_number 8500
_diffrn_reflns_theta_max 20.0
_diffrn_standards_decay_% 3
_diffrn_standards_interval_count 100
_diffrn_standards_number 4
_exptl_absorpt_coefficient_mu 0.55
_exptl_absorpt_correction_T_max 0.937
_exptl_absorpt_correction_T_min 0.893
_exptl_absorpt_correction_type integration
_exptl_crystal_colour Green
_exptl_crystal_density_diffrn 1.25
_exptl_crystal_density_meas 1.250(10)
_exptl_crystal_description Plate
_exptl_crystal_size_max 0.35
_exptl_crystal_size_mid 0.15
_exptl_crystal_size_min 0.15
_refine_diff_density_max 0.62
_refine_diff_density_min -0.45
_refine_ls_goodness_of_fit_obs 1.99
_refine_ls_number_parameters 515
_refine_ls_number_reflns 3258
_refine_ls_R_factor_obs 0.091
_refine_ls_shift/esd_max 0.06
_refine_ls_structure_factor_coef F
_refine_ls_weighting_details 'w = [\s^2^(F)+(0.015F)^2^]^-1^'
_refine_ls_weighting_scheme calc
_refine_ls_wR_factor_obs 0.079
_reflns_number_observed 3258
_reflns_number_total 7906
_reflns_observed_criterion F>3\s(F)
_cod_data_source_file as1031.cif
_cod_data_source_block as1031_structure_2_of_2
_cod_depositor_comments
;
The following automatic conversions were performed:

'_refine_ls_weighting_scheme' value '[\s^2^(F)+(0.015F)^2^]^-1^' was
changed to 'calc'. New tag '_refine_ls_weighting_details' was
created. The value of the new tag was set to 'w =
[\s^2^(F)+(0.015F)^2^]^-1^'.

Automatic conversion script
Id: cif_fix_values 3143 2015-03-26 13:38:13Z robertas 
;
_cod_original_cell_volume 4285.0(10)
_cod_database_code 2001442

loop_
_space_group_symop_id
_space_group_symop_operation_xyz
1 x,y,z
2 -x,-y,-z

loop_
_atom_site_label
_atom_site_fract_x
_atom_site_fract_y
_atom_site_fract_z
Cu(1) .2253(2) .73020(10) .9645(2)
Cu(2) .2437(2) .73150(10) .7234(2)
O(1) .3482(7) .7210(5) .9385(9)
O(2) .1033(7) .7409(5) .9866(10)
O(3) .2520(8) .8137(5) .9649(10)
O(4) .2173(7) .6460(5) .8584(9)
O(5) .3734(7) .7240(5) .7463(9)
O(6) .1072(7) .7339(5) .7965(9)
O(7) .2521(8) .8115(4) .7788(11)
O(8) .2356(7) .6532(4) .6697(9)
N(1) .1919(9) .7032(6) 1.1219(12)
N(2) .2829(9) .7445(6) .5512(13)
C(1) .3982(11) .7175(7) .8325(14)
C(2) .5011(10) .7113(6) .8144(14)
C(3) .0671(10) .7378(6) .9025(14)
C(4) -.0374(11) .7441(7) .9444(15)
C(5) .2586(11) .8369(7) .8835(15)
C(6) .2761(11) .9025(7) .8905(15)
C(7) .2241(11) .6264(7) .7521(15)
C(8) .2195(10) .5593(7) .7052(14)
C(9) .5427(11) .7706(7) .8562(15)
C(10) .6377(12) .7766(8) .8034(17)
C(11) .6816(14) .8307(9) .8459(19)
C(12) .6282(12) .8708(8) .9324(17)
C(13) .5397(13) .8610(8) .9818(17)
C(14) .4943(11) .8116(7) .9439(16)
C(15) .5058(11) .6723(7) .8977(15)
C(16) .4537(11) .6205(7) .8899(16)
C(17) .4562(13) .5834(8) .9651(18)
C(18) .5147(13) .5982(9) 1.0367(19)
C(19) .5693(14) .6465(9) 1.0448(19)
C(20) .5662(13) .6861(8) .9749(18)
C(21) .5450(11) .6858(7) .6821(15)
C(22) .5909(11) .6334(7) .6459(15)
C(23) .6371(12) .6183(7) .5235(16)
C(24) .6394(12) .6484(7) .4401(16)
C(25) .5964(13) .7011(8) .4801(17)
C(26) .5502(12) .7214(8) .6011(16)
C(27) -.0728(11) .7102(7) 1.0457(16)
C(28) -.0489(12) .6565(8) 1.0317(16)
C(29) -.0790(14) .6279(9) 1.1209(19)
C(30) -.1275(15) .6543(9) 1.230(2)
C(31) -.1565(15) .7081(10) 1.253(2)
C(32) -.1245(13) .7380(8) 1.1556(18)
C(33) -.0817(11) .7179(7) .8419(16)
C(34) -.1623(12) .6841(7) .8727(16)
C(35) -.2062(13) .6627(8) .7799(18)
C(36) -.1740(13) .6744(8) .6731(18)
C(37) -.0955(14) .7106(9) .6452(19)
C(38) -.0499(13) .7318(8) .7344(17)
C(39) -.0541(12) .8081(7) .9900(16)
C(40) -.0039(12) .8398(8) 1.0625(16)
C(41) -.0275(13) .8987(8) 1.1052(18)
C(42) -.0908(13) .9225(8) 1.0755(18)
C(43) -.1359(14) .8890(9) 1.0030(19)
C(44) -.1237(13) .8314(8) .9620(18)
C(45) .2248(12) .9199(7) .8121(16)
C(46) .2700(13) .9480(8) .7280(18)
C(47) .2209(14) .9636(9) .652(2)
C(48) .1359(14) .9466(9) .6659(19)
C(49) .0923(14) .9177(9) .7492(19)
C(50) .1361(12) .9031(7) .8237(16)
C(51) .2415(12) .9321(7) 1.0264(16)
C(52) .1853(13) .9777(8) 1.0584(18)
C(53) .1637(13) 1.0042(8) 1.1846(18)
C(54) .1968(14) .9874(9) 1.2614(19)
C(55) .2543(13) .9455(8) 1.2311(18)
C(56) .2805(13) .9160(8) 1.1061(18)
C(57) .3766(11) .9107(7) .8421(15)
C(58) .4296(12) .8727(8) .7529(17)
C(59) .5254(13) .8844(8) .7054(18)
C(60) .5608(13) .9376(8) .7502(18)
C(61) .5073(13) .9778(8) .8397(17)
C(62) .4215(13) .9632(8) .8882(17)
C(63) .1166(11) .5448(7) .7068(15)
C(64) .0621(11) .5815(7) .6964(15)
C(65) -.0256(11) .5638(7) .6916(16)
C(66) -.0565(13) .5078(8) .6948(17)
C(67) .0012(14) .4670(9) .7002(19)
C(68) .0918(12) .4868(8) .7145(17)
C(69) .2812(11) .5448(7) .5771(15)
C(70) .3690(11) .5654(7) .5594(16)
C(71) .4262(13) .5510(8) .4442(18)
C(72) .3965(13) .5239(8) .3487(17)
C(73) .3056(13) .5018(8) .3674(18)
C(74) .2462(12) .5126(7) .4834(16)
C(75) .2413(11) .5309(7) .7970(15)
C(76) .3112(12) .4931(8) .7534(17)
C(77) .3268(13) .4624(8) .8317(18)
C(78) .2739(12) .4724(8) .9493(17)
C(79) .2026(12) .5091(8) .9906(17)
C(80) .1845(12) .5385(7) .9104(16)
C(81) .2390(12) .6623(8) 1.1315(17)
C(82) .2175(12) .6409(8) 1.2395(17)
C(83) .1495(12) .6620(8) 1.3328(16)
C(84) .1008(13) .7029(8) 1.3226(19)
C(85) .1228(14) .7218(9) 1.2145(19)
C(86) .1264(12) .6404(7) 1.4515(16)
C(87) .3448(12) .7113(8) .4663(17)
C(88) .3800(13) .7240(8) .3475(18)
C(89) .3453(14) .7696(9) .3306(19)
C(90) .2881(14) .8035(9) .4137(19)
C(91) .2532(13) .7893(8) .5282(18)
C(92) .3842(15) .7880(10) .204(2)
C(101) .550(2) .9328(14) 1.347(3)
C(102) .626(2) .9142(13) 1.265(3)
C(103) .648(2) .8585(13) 1.228(3)
C(104) .606(2) .8147(13) 1.297(3)
C(105) .5421(18) .8391(12) 1.397(3)
C(106) .501(2) .8918(13) 1.424(3)
C(111) .185(2) .1157(13) .568(3)
C(112) .202(2) .1507(14) .484(3)
C(113) .1312(19) .1606(12) .440(3)
C(114) .050(2) .1462(15) .477(3)
C(115) .035(3) .1123(16) .556(3)
C(116) .093(2) .0956(13) .584(3)

loop_
_geom_angle_atom_site_label_1
_geom_angle_atom_site_label_2
_geom_angle_atom_site_label_3
_geom_angle
_geom_angle_publ_flag
Cu(2) Cu(1) O(1) 93.2(4) yes
Cu(2) Cu(1) O(2) 85.2(4) yes
Cu(2) Cu(1) O(3) 78.3(4) yes
Cu(2) Cu(1) O(4) 68.8(3) yes
Cu(2) Cu(1) N(1) 160.5(5) yes
Cu(1) Cu(2) O(5) 71.0(3) yes
Cu(1) Cu(2) O(6) 77.1(3) yes
Cu(1) Cu(2) O(7) 83.8(3) yes
Cu(1) Cu(2) O(8) 96.0(3) yes
Cu(1) Cu(2) N(2) 166.5(4) yes
O(1) Cu(1) O(2) 178.0(5) yes
O(3) Cu(1) O(4) 146.7(5) yes
O(3) Cu(1) N(1) 120.4(6) yes
O(4) Cu(1) N(1) 92.9(6) yes
O(5) Cu(2) O(6) 148.0(4) yes
O(7) Cu(2) O(8) 179.8(4) yes
O(5) Cu(2) N(2) 99.0(5) yes
O(6) Cu(2) N(2) 113.0(5) yes
Cu(1) O(1) C(1) 117.4(10) yes
Cu(1) O(2) C(3) 124.6(10) yes
Cu(1) O(3) C(5) 127.9(12) yes
Cu(1) O(4) C(7) 134.6(10) yes
Cu(2) O(5) C(1) 132.3(10) yes
Cu(2) O(6) C(3) 126.7(10) yes
Cu(2) O(7) C(5) 125.0(12) yes
Cu(2) O(8) C(7) 113.9(11) yes

loop_
_geom_bond_atom_site_label_1
_geom_bond_atom_site_label_2
_geom_bond_distance
_geom_bond_publ_flag
Cu(1) Cu(2) 2.835(4) yes
Cu(1) O(1) 1.879(12) yes
Cu(1) O(2) 1.880(12) yes
Cu(1) O(3) 2.054(13) yes
Cu(1) O(4) 2.173(11) yes
Cu(1) N(1) 2.066(16) yes
Cu(2) O(5) 2.145(12) yes
Cu(2) O(6) 2.059(10) yes
Cu(2) O(7) 1.927(10) yes
Cu(2) O(8) 1.885(10) yes
Cu(2) N(2) 2.083(16) yes
O(1) C(1) 1.279(18) no
O(2) C(3) 1.27(2) no
O(3) C(5) 1.22(2) no
O(4) C(7) 1.23(2) no
O(5) C(1) 1.25(2) no
O(6) C(3) 1.235(18) no
O(7) C(5) 1.29(2) no
O(8) C(7) 1.28(2) no
N(1) C(81) 1.35(3) no
N(1) C(85) 1.34(2) no
N(2) C(87) 1.36(2) no
N(2) C(91) 1.35(3) no
C(1) C(2) 1.57(2) no
C(2) C(9) 1.56(2) no
C(2) C(15) 1.56(3) no
C(2) C(21) 1.55(2) no
C(3) C(4) 1.57(2) no
C(4) C(27) 1.58(3) no
C(4) C(33) 1.55(3) no
C(4) C(39) 1.56(2) no
C(5) C(6) 1.60(2) no
C(6) C(45) 1.55(3) no
C(6) C(51) 1.58(2) no
C(6) C(57) 1.52(2) no
C(7) C(8) 1.62(2) no
C(8) C(63) 1.60(2) no
C(8) C(69) 1.55(2) no
C(8) C(75) 1.56(3) no
C(9) C(10) 1.44(2) no
C(9) C(14) 1.38(2) no
C(10) C(11) 1.48(3) no
C(11) C(12) 1.39(3) no
C(12) C(13) 1.36(3) no
C(13) C(14) 1.39(3) no
C(15) C(16) 1.44(2) no
C(15) C(20) 1.46(3) no
C(16) C(17) 1.44(3) no
C(17) C(18) 1.39(3) no
C(18) C(19) 1.39(3) no
C(19) C(20) 1.44(4) no
C(21) C(22) 1.45(2) no
C(21) C(26) 1.44(3) no
C(22) C(23) 1.42(2) no
C(23) C(24) 1.37(3) no
C(24) C(25) 1.44(3) no
C(25) C(26) 1.42(2) no
C(27) C(28) 1.37(3) no
C(27) C(32) 1.39(2) no
C(28) C(29) 1.37(3) no
C(29) C(30) 1.36(3) no
C(30) C(31) 1.38(3) no
C(31) C(32) 1.47(3) no
C(33) C(34) 1.44(2) no
C(33) C(38) 1.36(3) no
C(34) C(35) 1.44(3) no
C(35) C(36) 1.33(3) no
C(36) C(37) 1.44(3) no
C(37) C(38) 1.42(3) no
C(39) C(40) 1.38(3) no
C(39) C(44) 1.43(3) no
C(40) C(41) 1.47(3) no
C(41) C(42) 1.36(3) no
C(42) C(43) 1.35(3) no
C(43) C(44) 1.40(3) no
C(45) C(46) 1.35(3) no
C(45) C(50) 1.38(3) no
C(46) C(47) 1.48(4) no
C(47) C(48) 1.32(3) no
C(48) C(49) 1.35(3) no
C(49) C(50) 1.39(4) no
C(51) C(52) 1.41(3) no
C(51) C(56) 1.41(3) no
C(52) C(53) 1.46(3) no
C(53) C(54) 1.33(4) no
C(54) C(55) 1.35(3) no
C(55) C(56) 1.46(3) no
C(57) C(58) 1.37(2) no
C(57) C(62) 1.47(3) no
C(58) C(59) 1.46(3) no
C(59) C(60) 1.41(3) no
C(60) C(61) 1.41(2) no
C(61) C(62) 1.35(3) no
C(63) C(64) 1.35(3) no
C(63) C(68) 1.46(3) no
C(64) C(65) 1.40(2) no
C(65) C(66) 1.42(3) no
C(66) C(67) 1.44(3) no
C(67) C(68) 1.49(3) no
C(69) C(70) 1.38(2) no
C(69) C(74) 1.42(3) no
C(70) C(71) 1.40(2) no
C(71) C(72) 1.36(3) no
C(72) C(73) 1.44(3) no
C(73) C(74) 1.42(2) no
C(75) C(76) 1.41(3) no
C(75) C(80) 1.38(2) no
C(76) C(77) 1.42(3) no
C(77) C(78) 1.40(3) no
C(78) C(79) 1.41(3) no
C(79) C(80) 1.43(3) no
C(81) C(82) 1.45(3) no
C(82) C(83) 1.35(2) no
C(83) C(84) 1.37(3) no
C(83) C(86) 1.57(3) no
C(84) C(85) 1.42(3) no
C(87) C(88) 1.47(3) no
C(88) C(89) 1.37(3) no
C(89) C(90) 1.32(3) no
C(89) C(92) 1.63(3) no
C(90) C(91) 1.44(3) no
C(101) C(102) 1.35(4) no
C(101) C(106) 1.53(5) no
C(102) C(103) 1.39(4) no
C(103) C(104) 1.50(5) no
C(104) C(105) 1.38(4) no
C(105) C(106) 1.44(4) no
C(111) C(112) 1.43(5) no
C(111) C(116) 1.45(4) no
C(112) C(113) 1.41(5) no
C(113) C(114) 1.26(4) no
C(114) C(115) 1.37(6) no
C(115) C(116) 1.18(6) no
